data_1542673
loop_
_publ_author_name
'Kumar, N. N. Bhuvan'
'Kutateladze, Andrei G.'

_publ_section_title
;
 Photoassisted Diversity-Oriented Synthesis: Intramolecular Cycloadditions
 of Photogenerated Azaxylylenes with Oxazole Pendants, and Subsequent
 Postphotochemical Multicomponent Modifications.
;
_journal_issue 3
_journal_name_full 'Organic letters'
_journal_page_first 460
_journal_page_last 463
_journal_paper_doi 10.1021/acs.orglett.5b03503
_journal_volume 18
_journal_year 2016
_chemical_formula_moiety 'C19 H13 Cl N2 O3'
_chemical_formula_sum 'C19 H13 Cl N2 O3'
_chemical_formula_weight 352.76
_space_group_IT_number 15
_symmetry_cell_setting monoclinic
_symmetry_space_group_name_Hall '-C 2yc'
_symmetry_space_group_name_H-M 'C 1 2/c 1'
_atom_sites_solution_hydrogens geom
_atom_sites_solution_primary direct
_atom_sites_solution_secondary difmap
_audit_creation_method SHELXL-97
_cell_angle_alpha 90.00
_cell_angle_beta 91.7860(10)
_cell_angle_gamma 90.00
_cell_formula_units_Z 8
_cell_length_a 17.6228(3)
_cell_length_b 12.8352(3)
_cell_length_c 14.1014(2)
_cell_measurement_reflns_used 9874
_cell_measurement_temperature 296(2)
_cell_measurement_theta_max 27.29
_cell_measurement_theta_min 2.31
_cell_volume 3188.08(10)
_computing_cell_refinement 'Bruker SAINT'
_computing_data_collection 'Bruker APEX2'
_computing_data_reduction 'Bruker SAINT'
_computing_molecular_graphics 'Bruker SHELXTL'
_computing_publication_material 'Bruker SHELXTL'
_computing_structure_refinement 'SHELXL-97 (Sheldrick, 2008)'
_computing_structure_solution 'SHELXS-97 (Sheldrick, 2008)'
_diffrn_ambient_temperature 296(2)
_diffrn_detector_area_resol_mean 8.33
_diffrn_measured_fraction_theta_full 0.997
_diffrn_measured_fraction_theta_max 0.997
_diffrn_measurement_device_type 'Bruker D8 APEX II Diffractometer'
_diffrn_measurement_method '\f and \w scans'
_diffrn_radiation_monochromator graphite
_diffrn_radiation_source 'fine-focus sealed tube'
_diffrn_radiation_type MoK\a
_diffrn_radiation_wavelength 0.71073
_diffrn_reflns_av_R_equivalents 0.0201
_diffrn_reflns_av_sigmaI/netI 0.0094
_diffrn_reflns_limit_h_max 21
_diffrn_reflns_limit_h_min -21
_diffrn_reflns_limit_k_max 15
_diffrn_reflns_limit_k_min -15
_diffrn_reflns_limit_l_max 16
_diffrn_reflns_limit_l_min -16
_diffrn_reflns_number 28709
_diffrn_reflns_theta_full 25.35
_diffrn_reflns_theta_max 25.35
_diffrn_reflns_theta_min 1.96
_exptl_absorpt_coefficient_mu 0.261
_exptl_absorpt_correction_T_max 0.9234
_exptl_absorpt_correction_T_min 0.8143
_exptl_absorpt_correction_type multi-scan
_exptl_crystal_colour colourless
_exptl_crystal_density_diffrn 1.470
_exptl_crystal_density_method 'not measured'
_exptl_crystal_description Plate
_exptl_crystal_F_000 1456
_exptl_crystal_size_max 0.82
_exptl_crystal_size_mid 0.42
_exptl_crystal_size_min 0.31
_refine_diff_density_max 0.237
_refine_diff_density_min -0.299
_refine_diff_density_rms 0.039
_refine_ls_extinction_method none
_refine_ls_goodness_of_fit_ref 1.011
_refine_ls_matrix_type full
_refine_ls_number_parameters 226
_refine_ls_number_reflns 2915
_refine_ls_number_restraints 0
_refine_ls_restrained_S_all 1.011
_refine_ls_R_factor_all 0.0371
_refine_ls_R_factor_gt 0.0323
_refine_ls_shift/su_max 0.001
_refine_ls_shift/su_mean 0.000
_refine_ls_structure_factor_coef Fsqd
_refine_ls_weighting_details 'calc w=1/[\s^2^(Fo^2^)+(0.0541P)^2^+2.5525P] where P=(Fo^2^+2Fc^2^)/3'
_refine_ls_weighting_scheme calc
_refine_ls_wR_factor_gt 0.0879
_refine_ls_wR_factor_ref 0.0991
_reflns_number_gt 2622
_reflns_number_total 2915
_reflns_threshold_expression >2sigma(I)
_cod_data_source_file ol5b03503_si_003.cif
_cod_data_source_block bkn45112
_cod_depositor_comments
;
The following automatic conversions were performed:

'_symmetry_cell_setting' value 'Monoclinic' changed to 'monoclinic'
according to
/usr/data/users/saulius/crontab/automatic-downloads/current/ACS/lib/dictionaries/cif_core.dic
dictionary named 'cif_core.dic' version 2.4.2 from 2011-04-26.

Automatic conversion script
Id: cif_fix_values 4268 2015-11-12 08:31:59Z antanas 
;
_cod_original_sg_symbol_H-M 'C2/c  '
_cod_database_code 1542673

loop_
_symmetry_equiv_pos_as_xyz
'x, y, z'
'-x, y, -z+1/2'
'x+1/2, y+1/2, z'
'-x+1/2, y+1/2, -z+1/2'
'-x, -y, -z'
'x, -y, z-1/2'
'-x+1/2, -y+1/2, -z'
'x+1/2, -y+1/2, z-1/2'

loop_
_atom_site_label
_atom_site_type_symbol
_atom_site_fract_x
_atom_site_fract_y
_atom_site_fract_z
_atom_site_U_iso_or_equiv
_atom_site_adp_type
_atom_site_occupancy
_atom_site_symmetry_multiplicity
_atom_site_calc_flag
_atom_site_refinement_flags
Cl1 Cl 0.59249(3) 0.60161(4) -0.04323(4) 0.06258(18) Uani 1 1 d .
O1 O 0.63720(6) 0.20507(8) 0.26081(7) 0.0355(2) Uani 1 1 d .
O2 O 0.63977(7) -0.05336(9) 0.45699(7) 0.0464(3) Uani 1 1 d .
O3 O 0.50888(6) 0.13413(10) 0.10416(8) 0.0483(3) Uani 1 1 d .
N1 N 0.66614(7) 0.03669(9) 0.32037(8) 0.0332(3) Uani 1 1 d .
N2 N 0.74717(7) 0.12263(10) 0.21506(9) 0.0373(3) Uani 1 1 d .
C1 C 0.60248(10) 0.48303(13) 0.01622(13) 0.0462(4) Uani 1 1 d .
C2 C 0.60406(13) 0.48115(14) 0.11352(13) 0.0612(5) Uani 1 1 d .
H2 H 0.5996 0.5427 0.1477 0.073 Uiso 1 1 calc R
C3 C 0.61233(12) 0.38691(14) 0.16063(13) 0.0553(5) Uani 1 1 d .
H3 H 0.6140 0.3856 0.2266 0.066 Uiso 1 1 calc R
C4 C 0.61813(8) 0.29504(12) 0.11058(11) 0.0372(3) Uani 1 1 d .
C5 C 0.63160(8) 0.19211(11) 0.16025(10) 0.0337(3) Uani 1 1 d .
C6 C 0.69644(8) 0.13752(12) 0.29436(10) 0.0339(3) Uani 1 1 d .
C7 C 0.66432(8) 0.02264(12) 0.41742(10) 0.0363(3) Uani 1 1 d .
C8 C 0.60761(10) 0.39266(14) -0.03497(12) 0.0477(4) Uani 1 1 d .
H8 H 0.6061 0.3946 -0.1009 0.057 Uiso 1 1 calc R
C9 C 0.61499(10) 0.29861(13) 0.01224(12) 0.0441(4) Uani 1 1 d .
H9 H 0.6179 0.2371 -0.0223 0.053 Uiso 1 1 calc R
C10 C 0.56789(8) 0.11048(12) 0.14389(10) 0.0339(3) Uani 1 1 d .
C11 C 0.58213(8) 0.00102(11) 0.17793(9) 0.0314(3) Uani 1 1 d .
C12 C 0.54402(9) -0.07547(13) 0.12447(11) 0.0384(3) Uani 1 1 d .
H12 H 0.5111 -0.0550 0.0751 0.046 Uiso 1 1 calc R
C13 C 0.55362(9) -0.18014(13) 0.14254(12) 0.0431(4) Uani 1 1 d .
H13 H 0.5267 -0.2293 0.1066 0.052 Uiso 1 1 calc R
C14 C 0.60345(9) -0.21144(12) 0.21430(11) 0.0423(4) Uani 1 1 d .
H14 H 0.6113 -0.2820 0.2257 0.051 Uiso 1 1 calc R
C15 C 0.64163(9) -0.13829(12) 0.26918(11) 0.0380(3) Uani 1 1 d .
H15 H 0.6754 -0.1601 0.3171 0.046 Uiso 1 1 calc R
C16 C 0.63032(8) -0.03220(11) 0.25390(10) 0.0315(3) Uani 1 1 d .
C17 C 0.69650(11) 0.11850(14) 0.46405(11) 0.0490(4) Uani 1 1 d .
H17A H 0.7342 0.1001 0.5128 0.059 Uiso 1 1 calc R
H17B H 0.6567 0.1587 0.4929 0.059 Uiso 1 1 calc R
C18 C 0.73222(10) 0.17980(13) 0.38600(11) 0.0437(4) Uani 1 1 d .
H18A H 0.7868 0.1698 0.3873 0.052 Uiso 1 1 calc R
H18B H 0.7216 0.2535 0.3926 0.052 Uiso 1 1 calc R
C19 C 0.70947(8) 0.14812(12) 0.14112(10) 0.0349(3) Uani 1 1 d .
H19 H 0.7278 0.1406 0.0804 0.042 Uiso 1 1 calc R

loop_
_atom_site_aniso_label
_atom_site_aniso_U_11
_atom_site_aniso_U_22
_atom_site_aniso_U_33
_atom_site_aniso_U_23
_atom_site_aniso_U_13
_atom_site_aniso_U_12
Cl1 0.0701(3) 0.0415(3) 0.0756(4) 0.0186(2) -0.0062(3) -0.0043(2)
O1 0.0407(6) 0.0356(6) 0.0304(5) -0.0025(4) 0.0026(4) 0.0006(4)
O2 0.0585(7) 0.0455(7) 0.0350(6) 0.0072(5) -0.0023(5) -0.0067(5)
O3 0.0385(6) 0.0494(7) 0.0562(7) 0.0035(5) -0.0105(5) 0.0013(5)
N1 0.0353(6) 0.0340(6) 0.0300(6) -0.0014(5) -0.0027(5) -0.0037(5)
N2 0.0334(6) 0.0423(7) 0.0363(7) -0.0033(5) 0.0019(5) -0.0060(5)
C1 0.0460(9) 0.0369(8) 0.0557(10) 0.0084(7) -0.0008(7) -0.0041(7)
C2 0.0961(15) 0.0356(9) 0.0517(11) -0.0044(8) -0.0012(10) -0.0026(9)
C3 0.0874(14) 0.0394(9) 0.0390(9) -0.0032(7) 0.0000(9) -0.0024(9)
C4 0.0391(8) 0.0354(8) 0.0371(8) 0.0009(6) 0.0009(6) -0.0025(6)
C5 0.0384(8) 0.0340(8) 0.0287(7) -0.0014(6) 0.0010(6) -0.0021(6)
C6 0.0336(7) 0.0352(8) 0.0327(7) -0.0018(6) -0.0015(6) -0.0051(6)
C7 0.0361(8) 0.0423(8) 0.0302(7) -0.0007(6) -0.0023(6) -0.0005(6)
C8 0.0559(10) 0.0495(10) 0.0378(9) 0.0061(7) 0.0019(7) 0.0044(8)
C9 0.0563(10) 0.0378(8) 0.0384(8) -0.0010(7) 0.0035(7) 0.0048(7)
C10 0.0322(7) 0.0391(8) 0.0304(7) -0.0029(6) 0.0015(6) 0.0001(6)
C11 0.0291(7) 0.0352(8) 0.0301(7) -0.0031(6) 0.0029(5) -0.0035(6)
C12 0.0343(8) 0.0454(9) 0.0353(8) -0.0047(6) -0.0009(6) -0.0070(6)
C13 0.0447(9) 0.0404(9) 0.0443(9) -0.0120(7) 0.0047(7) -0.0116(7)
C14 0.0494(9) 0.0316(8) 0.0464(9) -0.0057(6) 0.0092(7) -0.0022(7)
C15 0.0398(8) 0.0366(8) 0.0376(8) -0.0015(6) 0.0025(6) 0.0030(6)
C16 0.0297(7) 0.0339(7) 0.0311(7) -0.0038(6) 0.0030(5) -0.0034(6)
C17 0.0569(10) 0.0552(10) 0.0348(8) -0.0074(7) -0.0004(7) -0.0149(8)
C18 0.0482(9) 0.0453(9) 0.0370(8) -0.0057(7) -0.0055(7) -0.0116(7)
C19 0.0361(7) 0.0370(8) 0.0318(7) -0.0030(6) 0.0038(6) -0.0070(6)

loop_
_atom_type_symbol
_atom_type_description
_atom_type_scat_dispersion_real
_atom_type_scat_dispersion_imag
_atom_type_scat_source
C C 0.0033 0.0016 'International Tables Vol C Tables 4.2.6.8 and 6.1.1.4'
H H 0.0000 0.0000 'International Tables Vol C Tables 4.2.6.8 and 6.1.1.4'
N N 0.0061 0.0033 'International Tables Vol C Tables 4.2.6.8 and 6.1.1.4'
O O 0.0106 0.0060 'International Tables Vol C Tables 4.2.6.8 and 6.1.1.4'
Cl Cl 0.1484 0.1585 'International Tables Vol C Tables 4.2.6.8 and 6.1.1.4'

loop_
_geom_angle_atom_site_label_1
_geom_angle_atom_site_label_2
_geom_angle_atom_site_label_3
_geom_angle
C6 O1 C5 106.60(10)
C7 N1 C16 123.24(12)
C7 N1 C6 112.75(12)
C16 N1 C6 123.17(11)
C19 N2 C6 106.18(12)
C8 C1 C2 120.81(16)
C8 C1 Cl1 119.52(13)
C2 C1 Cl1 119.66(14)
C1 C2 C3 119.57(17)
C1 C2 H2 120.2
C3 C2 H2 120.2
C4 C3 C2 120.61(16)
C4 C3 H3 119.7
C2 C3 H3 119.7
C3 C4 C9 118.82(15)
C3 C4 C5 121.55(14)
C9 C4 C5 119.56(14)
O1 C5 C4 111.31(12)
O1 C5 C19 100.68(11)
C4 C5 C19 111.92(12)
O1 C5 C10 104.73(11)
C4 C5 C10 114.84(12)
C19 C5 C10 112.20(12)
O1 C6 N1 110.77(11)
O1 C6 N2 106.48(11)
N1 C6 N2 108.33(12)
O1 C6 C18 110.17(12)
N1 C6 C18 104.45(12)
N2 C6 C18 116.64(12)
O2 C7 N1 125.55(14)
O2 C7 C17 126.54(14)
N1 C7 C17 107.90(13)
C1 C8 C9 119.47(15)
C1 C8 H8 120.3
C9 C8 H8 120.3
C8 C9 C4 120.69(15)
C8 C9 H9 119.7
C4 C9 H9 119.7
O3 C10 C11 121.14(13)
O3 C10 C5 120.69(14)
C11 C10 C5 118.16(12)
C12 C11 C16 117.70(14)
C12 C11 C10 114.32(13)
C16 C11 C10 127.95(12)
C13 C12 C11 122.12(15)
C13 C12 H12 118.9
C11 C12 H12 118.9
C12 C13 C14 119.46(14)
C12 C13 H13 120.3
C14 C13 H13 120.3
C15 C14 C13 120.14(15)
C15 C14 H14 119.9
C13 C14 H14 119.9
C14 C15 C16 120.95(15)
C14 C15 H15 119.5
C16 C15 H15 119.5
C15 C16 C11 119.51(13)
C15 C16 N1 116.60(13)
C11 C16 N1 123.82(13)
C7 C17 C18 105.62(13)
C7 C17 H17A 110.6
C18 C17 H17A 110.6
C7 C17 H17B 110.6
C18 C17 H17B 110.6
H17A C17 H17B 108.7
C17 C18 C6 105.25(12)
C17 C18 H18A 110.7
C6 C18 H18A 110.7
C17 C18 H18B 110.7
C6 C18 H18B 110.7
H18A C18 H18B 108.8
N2 C19 C5 113.94(13)
N2 C19 H19 123.0
C5 C19 H19 123.0

loop_
_geom_bond_atom_site_label_1
_geom_bond_atom_site_label_2
_geom_bond_distance
Cl1 C1 1.7438(17)
O1 C6 1.4265(18)
O1 C5 1.4281(17)
O2 C7 1.2104(19)
O3 C10 1.2046(18)
N1 C7 1.3817(18)
N1 C16 1.4220(18)
N1 C6 1.4514(19)
N2 C19 1.2619(19)
N2 C6 1.4659(19)
C1 C8 1.371(2)
C1 C2 1.372(3)
C2 C3 1.386(3)
C2 H2 0.9300
C3 C4 1.380(2)
C3 H3 0.9300
C4 C9 1.387(2)
C4 C5 1.511(2)
C5 C19 1.516(2)
C5 C10 1.548(2)
C6 C18 1.520(2)
C7 C17 1.498(2)
C8 C9 1.383(2)
C8 H8 0.9300
C9 H9 0.9300
C10 C11 1.503(2)
C11 C12 1.397(2)
C11 C16 1.412(2)
C12 C13 1.377(2)
C12 H12 0.9300
C13 C14 1.379(2)
C13 H13 0.9300
C14 C15 1.379(2)
C14 H14 0.9300
C15 C16 1.392(2)
C15 H15 0.9300
C17 C18 1.507(2)
C17 H17A 0.9700
C17 H17B 0.9700
C18 H18A 0.9700
C18 H18B 0.9700
C19 H19 0.9300
